data_4327823
loop_
_publ_author_name
'Tracey M. McLean'
'Janice L. Moody'
'Mark R. Waterland'
'Shane G. Telfer'

_publ_section_title
;
 Luminescent Rhenium(I)-Dipyrrinato Complexes
;
_journal_name_full 'Inorganic Chemistry'
_journal_page_first 446
_journal_page_last 455
_journal_paper_doi 10.1021/ic201877t
_journal_volume 51
_journal_year 2012
_chemical_formula_sum 'C36 H26 N2 O3 P Re'
_chemical_formula_weight 751.76
_chemical_name_systematic
;
 ?
;
_space_group_IT_number 9
_symmetry_cell_setting monoclinic
_symmetry_space_group_name_Hall 'C -2yc'
_symmetry_space_group_name_H-M 'C 1 c 1'
_atom_sites_solution_hydrogens geom
_atom_sites_solution_primary direct
_atom_sites_solution_secondary difmap
_audit_creation_method SHELXL-97
_cell_angle_alpha 90.00
_cell_angle_beta 128.178(9)
_cell_angle_gamma 90.00
_cell_formula_units_Z 4
_cell_length_a 25.1498(5)
_cell_length_b 8.3542(2)
_cell_length_c 17.5653(12)
_cell_measurement_reflns_used 10495
_cell_measurement_temperature 123(2)
_cell_measurement_theta_max 72.0
_cell_measurement_theta_min 6.9
_cell_volume 2901.1(4)
_computing_cell_refinement 'FS Process (Rigaku, 1998)'
_computing_data_collection 'Crystal Clear (Rigaku, 2005)'
_computing_data_reduction 'FS Process (Rigaku, 1998)'
_computing_structure_refinement 'SHELXL-97 (Sheldrick, 1997)'
_computing_structure_solution 'SHELXS97 (Sheldrick, 2008)'
_diffrn_ambient_temperature 123(2)
_diffrn_detector_area_resol_mean 10
_diffrn_measured_fraction_theta_full 0.992
_diffrn_measured_fraction_theta_max 0.992
_diffrn_measurement_details 'X images in steps of Y\%'
_diffrn_measurement_device_details 'Curved image plate'
_diffrn_measurement_device_type 'Rigaku Spider'
_diffrn_measurement_method \w-scans
_diffrn_radiation_monochromator 'confocal optics'
_diffrn_radiation_source 'rotating anode'
_diffrn_radiation_type CuK\a
_diffrn_radiation_wavelength 1.54178
_diffrn_reflns_av_R_equivalents 0.0355
_diffrn_reflns_av_sigmaI/netI 0.0408
_diffrn_reflns_limit_h_max 27
_diffrn_reflns_limit_h_min -27
_diffrn_reflns_limit_k_max 9
_diffrn_reflns_limit_k_min -9
_diffrn_reflns_limit_l_max 19
_diffrn_reflns_limit_l_min -19
_diffrn_reflns_number 17038
_diffrn_reflns_theta_full 58.85
_diffrn_reflns_theta_max 58.85
_diffrn_reflns_theta_min 7.10
_exptl_absorpt_coefficient_mu 9.044
_exptl_absorpt_correction_T_max 1
_exptl_absorpt_correction_T_min 0.576
_exptl_absorpt_correction_type multi-scan
_exptl_absorpt_process_details '(ABSCOR; Higashi, 1995)'
_exptl_crystal_colour orange
_exptl_crystal_density_diffrn 1.721
_exptl_crystal_description rod
_exptl_crystal_F_000 1480
_exptl_crystal_size_max 0.210
_exptl_crystal_size_mid 0.125
_exptl_crystal_size_min 0.080
_refine_diff_density_max 0.976
_refine_diff_density_min -0.499
_refine_diff_density_rms 0.078
_refine_ls_abs_structure_details 'Flack H D (1983), Acta Cryst. A39, 876-881'
_refine_ls_abs_structure_Flack 0.065(9)
_refine_ls_extinction_method none
_refine_ls_goodness_of_fit_ref 1.071
_refine_ls_hydrogen_treatment constr
_refine_ls_matrix_type full
_refine_ls_number_parameters 388
_refine_ls_number_reflns 3743
_refine_ls_number_restraints 254
_refine_ls_restrained_S_all 1.065
_refine_ls_R_factor_all 0.0241
_refine_ls_R_factor_gt 0.0230
_refine_ls_shift/su_max 0.002
_refine_ls_shift/su_mean 0.000
_refine_ls_structure_factor_coef Fsqd
_refine_ls_weighting_details 'calc w=1/[\s^2^(Fo^2^)+(0.0282P)^2^+0.0000P] where P=(Fo^2^+2Fc^2^)/3'
_refine_ls_weighting_scheme calc
_refine_ls_wR_factor_gt 0.0543
_refine_ls_wR_factor_ref 0.0559
_reflns_number_gt 3608
_reflns_number_total 3743
_reflns_threshold_expression >2sigma(I)
_cod_data_source_file ic201877t_si_002_03.cif
_cod_data_source_block 2B
_cod_original_cell_volume 2901.1(2)
_cod_database_code 4327823

loop_
_symmetry_equiv_pos_as_xyz
'x, y, z'
'x, -y, z+1/2'
'x+1/2, y+1/2, z'
'x+1/2, -y+1/2, z+1/2'

loop_
_atom_site_label
_atom_site_type_symbol
_atom_site_fract_x
_atom_site_fract_y
_atom_site_fract_z
_atom_site_U_iso_or_equiv
_atom_site_adp_type
_atom_site_occupancy
_atom_site_symmetry_multiplicity
_atom_site_calc_flag
_atom_site_refinement_flags
Re1 Re 0.20734(4) 0.495168(16) 0.29181(6) 0.01816(6) Uani 1 1 d .
P1 P 0.30891(5) 0.39606(11) 0.45498(7) 0.0192(2) Uani 1 1 d .
C3 C 0.2456(2) 0.7057(5) 0.3129(3) 0.0239(10) Uani 1 1 d U
N2 N 0.15758(15) 0.2644(4) 0.2638(2) 0.0193(8) Uani 1 1 d U
C9 C 0.11490(18) 0.2174(4) 0.2855(3) 0.0183(9) Uani 1 1 d U
C31 C 0.29173(19) 0.2642(4) 0.5210(3) 0.0211(10) Uani 1 1 d U
N1 N 0.16241(17) 0.5568(4) 0.3605(2) 0.0203(8) Uani 1 1 d U
C18 C -0.0178(2) 0.2885(5) 0.2945(3) 0.0275(10) Uani 1 1 d U
H18 H -0.0335 0.3744 0.2499 0.033 Uiso 1 1 calc R
C19 C 0.3683(2) 0.2769(4) 0.4509(3) 0.0194(9) Uani 1 1 d U
C12 C 0.1564(2) 0.1474(4) 0.2122(3) 0.0231(10) Uani 1 1 d U
H12 H 0.1808 0.1493 0.1871 0.028 Uiso 1 1 calc R
C36 C 0.25558(19) 0.3245(5) 0.5513(3) 0.0240(10) Uani 1 1 d U
H36 H 0.2412 0.4330 0.5386 0.029 Uiso 1 1 calc R
C26 C 0.3927(2) 0.6602(5) 0.5138(3) 0.0266(10) Uani 1 1 d U
H26 H 0.3798 0.6529 0.4503 0.032 Uiso 1 1 calc R
C25 C 0.3639(2) 0.5570(5) 0.5405(3) 0.0194(10) Uani 1 1 d U
C4 C 0.1740(2) 0.6928(5) 0.4091(3) 0.0235(10) Uani 1 1 d U
H4 H 0.2017 0.7776 0.4154 0.028 Uiso 1 1 calc R
C17 C -0.0610(2) 0.2164(5) 0.3079(3) 0.0347(12) Uani 1 1 d U
H17 H -0.1065 0.2519 0.2717 0.042 Uiso 1 1 calc R
O3 O 0.27246(14) 0.4006(4) 0.1974(2) 0.0388(8) Uani 1 1 d U
C10 C 0.0882(2) 0.0629(5) 0.2438(3) 0.0224(10) Uani 1 1 d U
H10 H 0.0577 0.0019 0.2468 0.027 Uiso 1 1 calc R
C27 C 0.4393(2) 0.7723(5) 0.5760(3) 0.0305(11) Uani 1 1 d U
H27 H 0.4580 0.8422 0.5555 0.037 Uiso 1 1 calc R
C7 C 0.1193(2) 0.4630(5) 0.3685(4) 0.0212(11) Uani 1 1 d U
C21 C 0.3872(2) 0.0758(5) 0.3715(3) 0.0246(10) Uani 1 1 d U
H21 H 0.3695 0.0022 0.3198 0.030 Uiso 1 1 calc R
C2 C 0.2481(2) 0.4354(6) 0.2332(3) 0.0246(10) Uani 1 1 d U
C32 C 0.3101(2) 0.1027(5) 0.5366(3) 0.0241(10) Uani 1 1 d U
H32 H 0.3332 0.0595 0.5143 0.029 Uiso 1 1 calc R
C11 C 0.1149(3) 0.0198(5) 0.1988(5) 0.0262(13) Uani 1 1 d U
H11 H 0.1071 -0.0772 0.1651 0.031 Uiso 1 1 calc R
C20 C 0.3438(2) 0.1679(4) 0.3776(3) 0.0253(10) Uani 1 1 d U
H20 H 0.2962 0.1551 0.3302 0.030 Uiso 1 1 calc R
C35 C 0.2407(2) 0.2270(5) 0.5998(3) 0.0279(10) Uani 1 1 d U
H35 H 0.2174 0.2695 0.6220 0.033 Uiso 1 1 calc R
C8 C 0.09688(18) 0.3111(4) 0.3325(3) 0.0170(9) Uani 1 1 d U
C30 C 0.3830(2) 0.5713(5) 0.6333(3) 0.0251(10) Uani 1 1 d U
H30 H 0.3639 0.5023 0.6536 0.030 Uiso 1 1 calc R
C22 C 0.4545(2) 0.0921(5) 0.4399(3) 0.0303(9) Uani 1 1 d U
H22 H 0.4842 0.0304 0.4355 0.036 Uiso 1 1 calc R
C13 C 0.0491(2) 0.2349(4) 0.3466(3) 0.0213(9) Uani 1 1 d U
C15 C 0.0272(3) 0.0419(6) 0.4258(4) 0.0390(14) Uani 1 1 d U
H15 H 0.0432 -0.0415 0.4720 0.047 Uiso 1 1 calc R
C29 C 0.4295(2) 0.6853(5) 0.6957(3) 0.0335(11) Uani 1 1 d U
H29 H 0.4415 0.6965 0.7584 0.040 Uiso 1 1 calc R
C34 C 0.2600(2) 0.0671(5) 0.6160(3) 0.0309(11) Uani 1 1 d U
H34 H 0.2495 -0.0003 0.6487 0.037 Uiso 1 1 calc R
C6 C 0.1048(2) 0.5535(5) 0.4232(3) 0.0247(10) Uani 1 1 d U
H6 H 0.0760 0.5216 0.4383 0.030 Uiso 1 1 calc R
C5 C 0.1402(2) 0.6945(5) 0.4497(3) 0.0265(10) Uani 1 1 d U
H5 H 0.1416 0.7772 0.4880 0.032 Uiso 1 1 calc R
C24 C 0.4389(2) 0.2905(5) 0.5230(3) 0.0248(10) Uani 1 1 d U
H24 H 0.4570 0.3631 0.5753 0.030 Uiso 1 1 calc R
C14 C 0.0712(2) 0.1114(5) 0.4117(3) 0.0304(11) Uani 1 1 d U
H14 H 0.1163 0.0733 0.4472 0.036 Uiso 1 1 calc R
C16 C -0.0380(2) 0.0922(6) 0.3744(3) 0.0366(11) Uani 1 1 d U
H16 H -0.0677 0.0429 0.3837 0.044 Uiso 1 1 calc R
C33 C 0.2948(4) 0.0057(4) 0.5842(5) 0.0311(16) Uani 1 1 d U
H33 H 0.3081 -0.1036 0.5955 0.037 Uiso 1 1 calc R
C23 C 0.4814(2) 0.1978(5) 0.5170(3) 0.0288(11) Uani 1 1 d U
H23 H 0.5290 0.2059 0.5654 0.035 Uiso 1 1 calc R
C28 C 0.4590(2) 0.7842(5) 0.6677(3) 0.0338(11) Uani 1 1 d U
H28 H 0.4927 0.8595 0.7120 0.041 Uiso 1 1 calc R
O1 O 0.08727(15) 0.6269(3) 0.0932(2) 0.0309(8) Uani 1 1 d U
O2 O 0.26552(14) 0.8319(3) 0.3201(2) 0.0322(7) Uani 1 1 d U
C1 C 0.1294(2) 0.5736(5) 0.1670(3) 0.0232(10) Uani 1 1 d U

loop_
_atom_site_aniso_label
_atom_site_aniso_U_11
_atom_site_aniso_U_22
_atom_site_aniso_U_33
_atom_site_aniso_U_23
_atom_site_aniso_U_13
_atom_site_aniso_U_12
Re1 0.01754(12) 0.01722(10) 0.01985(12) 0.00063(8) 0.01163(10) 0.00018(8)
P1 0.0219(6) 0.0166(5) 0.0230(6) -0.0011(5) 0.0157(5) -0.0007(5)
C3 0.021(2) 0.028(2) 0.025(2) 0.0031(17) 0.0155(19) 0.0081(18)
N2 0.0163(18) 0.0173(15) 0.0217(18) 0.0029(13) 0.0105(16) 0.0003(14)
C9 0.010(2) 0.0198(19) 0.017(2) 0.0044(16) 0.0044(17) 0.0009(16)
C31 0.019(2) 0.023(2) 0.017(2) -0.0015(16) 0.0093(18) -0.0038(17)
N1 0.0239(19) 0.0156(16) 0.0235(19) -0.0004(15) 0.0156(17) -0.0008(16)
C18 0.022(2) 0.022(2) 0.033(2) -0.0035(18) 0.014(2) -0.0017(18)
C19 0.021(2) 0.0177(19) 0.022(2) 0.0028(17) 0.0151(18) 0.0012(17)
C12 0.017(2) 0.0239(19) 0.024(2) -0.0043(17) 0.0106(18) 0.0033(17)
C36 0.019(2) 0.022(2) 0.027(2) 0.0023(17) 0.0130(18) 0.0003(18)
C26 0.028(2) 0.021(2) 0.029(2) 0.0007(18) 0.017(2) -0.0016(18)
C25 0.017(2) 0.0153(19) 0.023(2) -0.0048(18) 0.011(2) -0.0045(19)
C4 0.021(2) 0.0190(19) 0.027(2) 0.0006(17) 0.0128(18) 0.0011(17)
C17 0.025(2) 0.034(2) 0.049(3) -0.012(2) 0.025(2) -0.0019(19)
O3 0.0527(18) 0.0421(18) 0.0407(17) 0.0070(14) 0.0384(16) 0.0108(15)
C10 0.016(2) 0.0154(19) 0.026(2) 0.0009(18) 0.0080(19) -0.0008(18)
C27 0.032(2) 0.026(2) 0.036(2) 0.0049(19) 0.022(2) 0.003(2)
C7 0.019(2) 0.0260(18) 0.024(2) 0.0026(19) 0.016(2) 0.004(2)
C21 0.021(2) 0.026(2) 0.017(2) -0.0054(18) 0.0067(19) 0.0003(19)
C2 0.021(2) 0.025(2) 0.023(2) 0.0034(19) 0.012(2) 0.003(2)
C32 0.023(2) 0.025(2) 0.021(2) 0.0018(17) 0.0117(19) 0.0028(18)
C11 0.024(3) 0.021(2) 0.025(3) -0.0049(17) 0.011(2) -0.0021(17)
C20 0.025(2) 0.0204(19) 0.032(2) -0.0011(19) 0.0184(19) 0.0003(19)
C35 0.022(2) 0.042(2) 0.021(2) -0.0011(18) 0.0137(18) -0.0006(19)
C8 0.007(2) 0.0183(19) 0.014(2) 0.0053(16) 0.0009(17) 0.0025(16)
C30 0.028(2) 0.021(2) 0.026(2) -0.0003(18) 0.016(2) 0.0004(19)
C22 0.0303(12) 0.0311(12) 0.0312(12) 0.0000(9) 0.0198(9) 0.0012(9)
C13 0.021(2) 0.0209(19) 0.023(2) -0.0045(17) 0.0136(18) -0.0036(17)
C15 0.047(3) 0.035(2) 0.031(3) 0.004(2) 0.021(2) -0.010(2)
C29 0.035(3) 0.029(2) 0.028(2) -0.0033(19) 0.015(2) 0.000(2)
C34 0.030(3) 0.036(2) 0.027(2) 0.006(2) 0.018(2) -0.006(2)
C6 0.024(2) 0.0271(19) 0.027(2) 0.003(2) 0.018(2) 0.004(2)
C5 0.026(2) 0.021(2) 0.029(2) -0.0038(17) 0.015(2) 0.0053(18)
C24 0.021(2) 0.021(2) 0.023(2) 0.0005(18) 0.010(2) -0.0028(17)
C14 0.024(2) 0.034(2) 0.028(2) 0.0001(19) 0.013(2) -0.0060(19)
C16 0.041(2) 0.036(2) 0.049(3) -0.011(2) 0.036(2) -0.014(2)
C33 0.032(3) 0.024(3) 0.032(3) 0.0029(15) 0.017(3) -0.0015(16)
C23 0.019(2) 0.026(2) 0.036(3) 0.0054(19) 0.014(2) 0.0019(19)
C28 0.030(2) 0.0175(19) 0.041(3) -0.0039(19) 0.016(2) -0.0007(19)
O1 0.0280(17) 0.0286(16) 0.0243(17) 0.0007(13) 0.0102(15) 0.0007(14)
O2 0.0314(17) 0.0192(14) 0.0433(18) 0.0028(13) 0.0218(15) -0.0050(13)
C1 0.022(2) 0.017(2) 0.028(2) -0.0035(18) 0.015(2) -0.0026(18)

loop_
_atom_type_symbol
_atom_type_description
_atom_type_scat_dispersion_real
_atom_type_scat_dispersion_imag
_atom_type_scat_source
C C 0.0181 0.0091 'International Tables Vol C Tables 4.2.6.8 and 6.1.1.4'
H H 0.0000 0.0000 'International Tables Vol C Tables 4.2.6.8 and 6.1.1.4'
N N 0.0311 0.0180 'International Tables Vol C Tables 4.2.6.8 and 6.1.1.4'
O O 0.0492 0.0322 'International Tables Vol C Tables 4.2.6.8 and 6.1.1.4'
P P 0.2955 0.4335 'International Tables Vol C Tables 4.2.6.8 and 6.1.1.4'
Re Re -5.2083 5.8923 'International Tables Vol C Tables 4.2.6.8 and 6.1.1.4'

loop_
_geom_angle_atom_site_label_1
_geom_angle_atom_site_label_2
_geom_angle_atom_site_label_3
_geom_angle
C2 Re1 C3 88.36(18)
C2 Re1 C1 89.08(18)
C3 Re1 C1 86.81(17)
C2 Re1 N1 178.42(18)
C3 Re1 N1 92.68(15)
C1 Re1 N1 92.17(16)
C2 Re1 N2 94.09(16)
C3 Re1 N2 176.19(15)
C1 Re1 N2 90.31(15)
N1 Re1 N2 84.94(12)
C2 Re1 P1 91.29(14)
C3 Re1 P1 92.68(13)
C1 Re1 P1 179.36(13)
N1 Re1 P1 87.47(10)
N2 Re1 P1 90.18(8)
C19 P1 C31 102.41(17)
C19 P1 C25 102.00(18)
C31 P1 C25 105.91(19)
C19 P1 Re1 114.26(13)
C31 P1 Re1 116.50(13)
C25 P1 Re1 114.10(14)
O2 C3 Re1 176.3(4)
C12 N2 C9 106.5(3)
C12 N2 Re1 125.1(3)
C9 N2 Re1 128.0(2)
N2 C9 C8 125.9(3)
N2 C9 C10 108.0(3)
C8 C9 C10 125.9(4)
C32 C31 C36 119.1(4)
C32 C31 P1 121.7(3)
C36 C31 P1 119.1(3)
C4 N1 C7 106.6(4)
C4 N1 Re1 125.0(3)
C7 N1 Re1 128.3(3)
C17 C18 C13 120.1(4)
C17 C18 H18 119.9
C13 C18 H18 119.9
C20 C19 C24 118.9(4)
C20 C19 P1 119.4(3)
C24 C19 P1 121.7(3)
N2 C12 C11 112.1(4)
N2 C12 H12 124.0
C11 C12 H12 124.0
C35 C36 C31 120.5(4)
C35 C36 H36 119.8
C31 C36 H36 119.8
C27 C26 C25 121.8(4)
C27 C26 H26 119.1
C25 C26 H26 119.1
C26 C25 C30 118.1(4)
C26 C25 P1 117.7(3)
C30 C25 P1 123.9(3)
N1 C4 C5 111.6(4)
N1 C4 H4 124.2
C5 C4 H4 124.2
C18 C17 C16 120.3(4)
C18 C17 H17 119.9
C16 C17 H17 119.9
C11 C10 C9 107.0(4)
C11 C10 H10 126.5
C9 C10 H10 126.5
C26 C27 C28 120.1(4)
C26 C27 H27 119.9
C28 C27 H27 119.9
C8 C7 N1 126.1(4)
C8 C7 C6 126.2(4)
N1 C7 C6 107.6(4)
C22 C21 C20 119.3(4)
C22 C21 H21 120.4
C20 C21 H21 120.4
O3 C2 Re1 179.4(4)
C33 C32 C31 120.2(4)
C33 C32 H32 119.9
C31 C32 H32 119.9
C10 C11 C12 106.4(4)
C10 C11 H11 126.8
C12 C11 H11 126.8
C19 C20 C21 121.2(4)
C19 C20 H20 119.4
C21 C20 H20 119.4
C36 C35 C34 119.9(4)
C36 C35 H35 120.1
C34 C35 H35 120.1
C7 C8 C9 126.6(4)
C7 C8 C13 117.2(4)
C9 C8 C13 116.1(3)
C29 C30 C25 120.1(4)
C29 C30 H30 120.0
C25 C30 H30 120.0
C21 C22 C23 121.2(4)
C21 C22 H22 119.4
C23 C22 H22 119.4
C14 C13 C18 119.0(4)
C14 C13 C8 120.0(4)
C18 C13 C8 121.0(4)
C16 C15 C14 121.0(5)
C16 C15 H15 119.5
C14 C15 H15 119.5
C30 C29 C28 120.5(4)
C30 C29 H29 119.8
C28 C29 H29 119.8
C35 C34 C33 119.8(4)
C35 C34 H34 120.1
C33 C34 H34 120.1
C5 C6 C7 107.3(4)
C5 C6 H6 126.3
C7 C6 H6 126.3
C6 C5 C4 106.8(4)
C6 C5 H5 126.6
C4 C5 H5 126.6
C23 C24 C19 119.5(4)
C23 C24 H24 120.3
C19 C24 H24 120.3
C13 C14 C15 120.1(4)
C13 C14 H14 120.0
C15 C14 H14 120.0
C15 C16 C17 119.4(4)
C15 C16 H16 120.3
C17 C16 H16 120.3
C32 C33 C34 120.5(4)
C32 C33 H33 119.8
C34 C33 H33 119.8
C24 C23 C22 119.9(4)
C24 C23 H23 120.0
C22 C23 H23 120.0
C27 C28 C29 119.4(4)
C27 C28 H28 120.3
C29 C28 H28 120.3
O1 C1 Re1 174.2(4)

loop_
_geom_bond_atom_site_label_1
_geom_bond_atom_site_label_2
_geom_bond_distance
Re1 C2 1.914(5)
Re1 C3 1.928(4)
Re1 C1 1.940(5)
Re1 N1 2.164(4)
Re1 N2 2.183(3)
Re1 P1 2.5248(14)
P1 C19 1.834(4)
P1 C31 1.834(4)
P1 C25 1.847(4)
C3 O2 1.140(4)
N2 C12 1.320(5)
N2 C9 1.399(5)
C9 C8 1.401(5)
C9 C10 1.430(5)
C31 C32 1.397(5)
C31 C36 1.401(5)
N1 C4 1.340(5)
N1 C7 1.413(6)
C18 C17 1.385(5)
C18 C13 1.402(5)
C18 H18 0.9500
C19 C20 1.373(5)
C19 C24 1.410(6)
C12 C11 1.406(6)
C12 H12 0.9500
C36 C35 1.386(5)
C36 H36 0.9500
C26 C27 1.364(6)
C26 C25 1.381(6)
C26 H26 0.9500
C25 C30 1.390(5)
C4 C5 1.407(5)
C4 H4 0.9500
C17 C16 1.393(6)
C17 H17 0.9500
O3 C2 1.155(5)
C10 C11 1.364(7)
C10 H10 0.9500
C27 C28 1.365(6)
C27 H27 0.9500
C7 C8 1.373(5)
C7 C6 1.437(7)
C21 C22 1.348(6)
C21 C20 1.393(5)
C21 H21 0.9500
C32 C33 1.380(7)
C32 H32 0.9500
C11 H11 0.9500
C20 H20 0.9500
C35 C34 1.390(6)
C35 H35 0.9500
C8 C13 1.508(5)
C30 C29 1.375(6)
C30 H30 0.9500
C22 C23 1.393(6)
C22 H22 0.9500
C13 C14 1.378(5)
C15 C16 1.361(7)
C15 C14 1.399(7)
C15 H15 0.9500
C29 C28 1.387(6)
C29 H29 0.9500
C34 C33 1.394(8)
C34 H34 0.9500
C6 C5 1.373(6)
C6 H6 0.9500
C5 H5 0.9500
C24 C23 1.375(6)
C24 H24 0.9500
C14 H14 0.9500
C16 H16 0.9500
C33 H33 0.9500
C23 H23 0.9500
C28 H28 0.9500
O1 C1 1.141(5)

loop_
_geom_torsion_atom_site_label_1
_geom_torsion_atom_site_label_2
_geom_torsion_atom_site_label_3
_geom_torsion_atom_site_label_4
_geom_torsion
C2 Re1 P1 C19 -11.78(19)
C3 Re1 P1 C19 -100.20(18)
C1 Re1 P1 C19 -138(13)
N1 Re1 P1 C19 167.23(16)
N2 Re1 P1 C19 82.31(16)
C2 Re1 P1 C31 -131.0(2)
C3 Re1 P1 C31 140.59(18)
C1 Re1 P1 C31 103(13)
N1 Re1 P1 C31 48.02(17)
N2 Re1 P1 C31 -36.90(17)
C2 Re1 P1 C25 105.0(2)
C3 Re1 P1 C25 16.63(19)
C1 Re1 P1 C25 -21(13)
N1 Re1 P1 C25 -75.94(17)
N2 Re1 P1 C25 -160.86(16)
C2 Re1 C3 O2 77(5)
C1 Re1 C3 O2 -13(5)
N1 Re1 C3 O2 -105(5)
N2 Re1 C3 O2 -54(7)
P1 Re1 C3 O2 168(5)
C2 Re1 N2 C12 -6.6(3)
C3 Re1 N2 C12 123(2)
C1 Re1 N2 C12 82.5(3)
N1 Re1 N2 C12 174.7(3)
P1 Re1 N2 C12 -97.9(3)
C2 Re1 N2 C9 -178.3(3)
C3 Re1 N2 C9 -48(3)
C1 Re1 N2 C9 -89.2(3)
N1 Re1 N2 C9 2.9(3)
P1 Re1 N2 C9 90.4(3)
C12 N2 C9 C8 -174.5(4)
Re1 N2 C9 C8 -1.6(5)
C12 N2 C9 C10 0.4(4)
Re1 N2 C9 C10 173.3(3)
C19 P1 C31 C32 -13.5(4)
C25 P1 C31 C32 -120.0(3)
Re1 P1 C31 C32 111.9(3)
C19 P1 C31 C36 170.5(3)
C25 P1 C31 C36 64.0(4)
Re1 P1 C31 C36 -64.1(3)
C2 Re1 N1 C4 122(6)
C3 Re1 N1 C4 -8.8(3)
C1 Re1 N1 C4 -95.7(3)
N2 Re1 N1 C4 174.1(3)
P1 Re1 N1 C4 83.7(3)
C2 Re1 N1 C7 -54(7)
C3 Re1 N1 C7 175.1(4)
C1 Re1 N1 C7 88.1(4)
N2 Re1 N1 C7 -2.0(4)
P1 Re1 N1 C7 -92.4(4)
C31 P1 C19 C20 86.2(3)
C25 P1 C19 C20 -164.4(3)
Re1 P1 C19 C20 -40.7(3)
C31 P1 C19 C24 -91.7(3)
C25 P1 C19 C24 17.8(4)
Re1 P1 C19 C24 141.4(3)
C9 N2 C12 C11 -0.9(5)
Re1 N2 C12 C11 -174.1(3)
C32 C31 C36 C35 2.7(6)
P1 C31 C36 C35 178.8(3)
C27 C26 C25 C30 0.8(6)
C27 C26 C25 P1 -173.3(3)
C19 P1 C25 C26 63.8(4)
C31 P1 C25 C26 170.6(3)
Re1 P1 C25 C26 -59.9(4)
C19 P1 C25 C30 -110.0(4)
C31 P1 C25 C30 -3.2(4)
Re1 P1 C25 C30 126.3(3)
C7 N1 C4 C5 -0.1(5)
Re1 N1 C4 C5 -176.9(3)
C13 C18 C17 C16 1.1(6)
N2 C9 C10 C11 0.3(5)
C8 C9 C10 C11 175.2(4)
C25 C26 C27 C28 0.4(7)
C4 N1 C7 C8 -177.2(4)
Re1 N1 C7 C8 -0.5(7)
C4 N1 C7 C6 1.3(5)
Re1 N1 C7 C6 178.0(3)
C3 Re1 C2 O3 -51(41)
C1 Re1 C2 O3 36(41)
N1 Re1 C2 O3 179(100)
N2 Re1 C2 O3 127(41)
P1 Re1 C2 O3 -143(41)
C36 C31 C32 C33 -2.2(6)
P1 C31 C32 C33 -178.2(4)
C9 C10 C11 C12 -0.7(5)
N2 C12 C11 C10 1.0(6)
C24 C19 C20 C21 -2.5(6)
P1 C19 C20 C21 179.6(3)
C22 C21 C20 C19 1.2(6)
C31 C36 C35 C34 -1.9(6)
N1 C7 C8 C9 3.4(7)
C6 C7 C8 C9 -174.8(4)
N1 C7 C8 C13 -178.0(4)
C6 C7 C8 C13 3.8(7)
N2 C9 C8 C7 -2.3(6)
C10 C9 C8 C7 -176.3(4)
N2 C9 C8 C13 179.1(3)
C10 C9 C8 C13 5.1(6)
C26 C25 C30 C29 -0.2(6)
P1 C25 C30 C29 173.5(3)
C20 C21 C22 C23 0.8(7)
C17 C18 C13 C14 -0.8(6)
C17 C18 C13 C8 179.6(4)
C7 C8 C13 C14 -108.2(5)
C9 C8 C13 C14 70.5(5)
C7 C8 C13 C18 71.4(5)
C9 C8 C13 C18 -109.9(4)
C25 C30 C29 C28 -1.6(6)
C36 C35 C34 C33 0.6(7)
C8 C7 C6 C5 176.5(4)
N1 C7 C6 C5 -2.0(5)
C7 C6 C5 C4 1.9(5)
N1 C4 C5 C6 -1.2(5)
C20 C19 C24 C23 1.7(6)
P1 C19 C24 C23 179.6(3)
C18 C13 C14 C15 -0.5(6)
C8 C13 C14 C15 179.2(4)
C16 C15 C14 C13 1.4(7)
C14 C15 C16 C17 -1.1(7)
C18 C17 C16 C15 -0.1(7)
C31 C32 C33 C34 1.0(8)
C35 C34 C33 C32 -0.2(8)
C19 C24 C23 C22 0.2(6)
C21 C22 C23 C24 -1.5(6)
C26 C27 C28 C29 -2.3(6)
C30 C29 C28 C27 2.9(6)
C2 Re1 C1 O1 -51(4)
C3 Re1 C1 O1 38(4)
N1 Re1 C1 O1 130(4)
N2 Re1 C1 O1 -145(4)
P1 Re1 C1 O1 75(15)
